data_4122100
loop_
_publ_author_name
'Kuriyama, Shogo'
'Arashiba, Kazuya'
'Nakajima, Kazunari'
'Tanaka, Hiromasa'
'Kamaru, Nobuaki'
'Yoshizawa, Kazunari'
'Nishibayashi, Yoshiaki'

_publ_section_title
;
 Catalytic Formation of Ammonia from Molecular Dinitrogen by Use of
 Dinitrogen-Bridged Dimolybdenum-Dinitrogen Complexes Bearing PNP-Pincer
 Ligands: Remarkable Effect of Substituent at PNP-Pincer Ligand.
;
_journal_issue 27
_journal_name_full 'Journal of the American Chemical Society'
_journal_page_first 9719
_journal_page_last 9731
_journal_paper_doi 10.1021/ja5044243
_journal_volume 136
_journal_year 2014
_chemical_formula_moiety 'C54 H104 Mo2 N12 O2 P4'
_chemical_formula_sum 'C54 H104 Mo2 N12 O2 P4'
_chemical_formula_weight 1269.27
_space_group_IT_number 15
_symmetry_cell_setting monoclinic
_symmetry_Int_Tables_number 15
_symmetry_space_group_name_Hall '-C 2yc'
_symmetry_space_group_name_H-M 'C 1 2/c 1'
_atom_sites_solution_hydrogens geom
_atom_sites_solution_primary direct
_atom_sites_solution_secondary difmap
_cell_angle_alpha 90.0000
_cell_angle_beta 111.7160(9)
_cell_angle_gamma 90.0000
_cell_formula_units_Z 4
_cell_length_a 31.2829(12)
_cell_length_b 10.0768(4)
_cell_length_c 21.9085(7)
_cell_measurement_reflns_used 16626
_cell_measurement_temperature 183
_cell_measurement_theta_max 27.47
_cell_measurement_theta_min 3.06
_cell_volume 6416.1(4)
_computing_cell_refinement 'RAPID AUTO'
_computing_data_collection 'RAPID AUTO (Rigaku, ????)'
_computing_data_reduction 'RAPID AUTO'
_computing_molecular_graphics 'CrystalStructure 4.0'
_computing_publication_material 'CrystalStructure 4.0 (Rigaku, 2010)'
_computing_structure_refinement 'CRYSTALS (Carruthers, et al., 1999)'
_computing_structure_solution 'DIRDIF99-PATTY (Gould, et al., 1999)'
_diffrn_ambient_temperature 183
_diffrn_detector_area_resol_mean 10.000
_diffrn_measured_fraction_theta_full 0.980
_diffrn_measured_fraction_theta_max 0.980
_diffrn_measurement_device_type 'Rigaku R-AXIS RAPID'
_diffrn_measurement_method \w
_diffrn_radiation_type 'Mo K\a'
_diffrn_radiation_wavelength 0.71075
_diffrn_reflns_av_R_equivalents 0.0765
_diffrn_reflns_limit_h_max 40
_diffrn_reflns_limit_h_min -40
_diffrn_reflns_limit_k_max 13
_diffrn_reflns_limit_k_min -11
_diffrn_reflns_limit_l_max 26
_diffrn_reflns_limit_l_min -28
_diffrn_reflns_number 25769
_diffrn_reflns_theta_full 27.47
_diffrn_reflns_theta_max 27.47
_diffrn_standards_number 0
_exptl_absorpt_coefficient_mu 0.537
_exptl_absorpt_correction_T_max 0.995
_exptl_absorpt_correction_T_min 0.799
_exptl_absorpt_correction_type multi-scan
_exptl_absorpt_process_details 'ABSCOR (Rigaku, 1995)'
_exptl_crystal_colour dark
_exptl_crystal_density_diffrn 1.314
_exptl_crystal_density_method 'not measured'
_exptl_crystal_description platelet
_exptl_crystal_F_000 2688.00
_exptl_crystal_size_max 0.150
_exptl_crystal_size_mid 0.100
_exptl_crystal_size_min 0.010
_refine_diff_density_max 1.270
_refine_diff_density_min -1.900
_refine_ls_extinction_method none
_refine_ls_goodness_of_fit_ref 1.000
_refine_ls_hydrogen_treatment constr
_refine_ls_number_parameters 376
_refine_ls_number_reflns 7203
_refine_ls_R_factor_gt 0.0719
_refine_ls_shift/su_max 0.000
_refine_ls_structure_factor_coef Fsqd
_refine_ls_weighting_details 'w = 1/[3.3300\s(Fo^2^)]/(4Fo^2^)'
_refine_ls_weighting_scheme calc
_refine_ls_wR_factor_ref 0.0888
_reflns_number_gt 5027
_reflns_number_total 7203
_reflns_threshold_expression F^2^>2.0\s(F^2^)
_cod_data_source_file ja5044243_si_002.cif
_cod_data_source_block '[Mo(N2)2(3f)]2(mu-N2)_(1f)'
_cod_depositor_comments 'Adding full bibliography for 4122097--4122101.cif.'
_cod_database_code 4122100

loop_
_symmetry_equiv_pos_site_id
_symmetry_equiv_pos_as_xyz
1 +X,+Y,+Z
2 -X,+Y,1/2-Z
3 -X,-Y,-Z
4 +X,-Y,1/2+Z
5 1/2+X,1/2+Y,+Z
6 1/2-X,1/2+Y,1/2-Z
7 1/2-X,1/2-Y,-Z
8 1/2+X,1/2-Y,1/2+Z

loop_
_atom_site_label
_atom_site_type_symbol
_atom_site_fract_x
_atom_site_fract_y
_atom_site_fract_z
_atom_site_U_iso_or_equiv
_atom_site_adp_type
_atom_site_occupancy
_atom_site_symmetry_multiplicity
_atom_site_calc_flag
_atom_site_refinement_flags
Mo(1) Mo 0.412600(10) 0.24245(4) 0.72832(2) 0.02643(10) Uani 1.0 8 d .
P(1) P 0.41202(4) 0.10790(11) 0.82170(5) 0.0312(4) Uani 1.0 8 d .
P(2) P 0.38063(4) 0.37827(11) 0.62786(5) 0.0296(4) Uani 1.0 8 d .
O(1) O 0.19944(10) 0.2484(4) 0.67951(15) 0.0526(11) Uani 1.0 8 d .
N(1) N 0.33957(11) 0.2432(4) 0.71324(14) 0.0270(10) Uani 1.0 8 d .
N(2) N 0.40224(13) 0.0755(4) 0.67418(17) 0.0366(12) Uani 1.0 8 d .
N(3) N 0.39508(15) -0.0164(4) 0.64347(19) 0.0548(15) Uani 1.0 8 d .
N(4) N 0.42236(12) 0.4089(4) 0.78191(17) 0.0339(12) Uani 1.0 8 d .
N(5) N 0.42739(16) 0.5014(4) 0.8125(2) 0.0532(16) Uani 1.0 8 d .
N(6) N 0.48073(9) 0.2398(3) 0.74449(15) 0.0269(10) Uani 1.0 8 d .
C(1) C 0.35353(15) 0.0404(4) 0.7801(2) 0.0378(15) Uani 1.0 8 d .
C(2) C 0.32090(16) 0.1461(4) 0.7386(2) 0.0334(14) Uani 1.0 8 d .
C(3) C 0.27426(16) 0.1424(5) 0.7286(2) 0.0404(16) Uani 1.0 8 d .
C(4) C 0.24553(15) 0.2410(5) 0.6926(2) 0.0356(14) Uani 1.0 8 d .
C(5) C 0.26436(15) 0.3426(4) 0.6673(2) 0.0355(14) Uani 1.0 8 d .
C(6) C 0.31085(15) 0.3400(4) 0.67729(19) 0.0299(13) Uani 1.0 8 d .
C(7) C 0.33216(15) 0.4459(4) 0.6477(2) 0.0334(14) Uani 1.0 8 d .
C(8) C 0.17901(19) 0.1386(6) 0.7005(4) 0.090(3) Uani 1.0 8 d .
C(9) C 0.44897(17) -0.0460(4) 0.8506(3) 0.0392(15) Uani 1.0 8 d .
C(10) C 0.49738(18) -0.0058(5) 0.8940(3) 0.063(2) Uani 1.0 8 d .
C(11) C 0.4310(2) -0.1518(5) 0.8854(3) 0.071(3) Uani 1.0 8 d .
C(12) C 0.45263(19) -0.1134(5) 0.7898(3) 0.0615(19) Uani 1.0 8 d .
C(13) C 0.40776(18) 0.1918(5) 0.8971(2) 0.0406(15) Uani 1.0 8 d .
C(14) C 0.45195(18) 0.2690(5) 0.9326(3) 0.0594(18) Uani 1.0 8 d .
C(15) C 0.3977(2) 0.0980(5) 0.9456(3) 0.070(2) Uani 1.0 8 d .
C(16) C 0.36778(17) 0.2911(5) 0.8734(2) 0.0470(16) Uani 1.0 8 d .
C(17) C 0.35041(16) 0.2980(4) 0.5448(2) 0.0379(15) Uani 1.0 8 d .
C(18) C 0.38463(17) 0.2151(5) 0.5256(3) 0.0579(19) Uani 1.0 8 d .
C(19) C 0.31332(16) 0.2052(5) 0.5504(2) 0.0484(16) Uani 1.0 8 d .
C(20) C 0.32557(18) 0.3940(5) 0.4880(2) 0.0560(17) Uani 1.0 8 d .
C(21) C 0.41011(16) 0.5339(5) 0.6146(3) 0.0375(15) Uani 1.0 8 d .
C(22) C 0.44068(18) 0.5873(5) 0.6827(3) 0.0591(18) Uani 1.0 8 d .
C(23) C 0.44223(18) 0.4976(5) 0.5789(3) 0.064(2) Uani 1.0 8 d .
C(24) C 0.37812(18) 0.6477(5) 0.5790(3) 0.0572(19) Uani 1.0 8 d .
C(25) C 0.2633(7) 0.8396(19) 0.6262(10) 0.143(7) Uiso 0.5000 8 d .
C(26) C 0.2466(4) 0.7663(13) 0.5908(6) 0.061(3) Uiso 0.5000 8 d .
C(27) C 0.2258(7) 0.6920(18) 0.5488(10) 0.135(6) Uiso 0.5000 8 d .
C(28) C 0.2207(4) 0.6590(10) 0.4899(5) 0.050(3) Uiso 0.5000 8 d .
C(29) C 0.2417(5) 0.7053(13) 0.4736(7) 0.086(5) Uiso 0.5000 8 d .
C(30) C 0.2283(7) 0.6657(18) 0.4270(10) 0.140(7) Uiso 0.5000 8 d .
H(1) H 0.3497 -0.0293 0.7479 0.0443 Uiso 1.0 8 calc R
H(2) H 0.3372 0.0113 0.8078 0.0443 Uiso 1.0 8 calc R
H(3) H 0.2626 0.0745 0.7467 0.0491 Uiso 1.0 8 calc R
H(4) H 0.2458 0.4109 0.6431 0.0422 Uiso 1.0 8 calc R
H(5) H 0.3383 0.5132 0.6815 0.0402 Uiso 1.0 8 calc R
H(6) H 0.3046 0.4757 0.6123 0.0403 Uiso 1.0 8 calc R
H(7) H 0.1936 0.1310 0.7474 0.1077 Uiso 1.0 8 calc R
H(8) H 0.1829 0.0571 0.6804 0.1078 Uiso 1.0 8 calc R
H(9) H 0.1468 0.1561 0.6889 0.1078 Uiso 1.0 8 calc R
H(10) H 0.5184 -0.0748 0.8935 0.0701 Uiso 1.0 8 calc R
H(11) H 0.4990 0.0077 0.9382 0.0702 Uiso 1.0 8 calc R
H(12) H 0.5054 0.0750 0.8777 0.0702 Uiso 1.0 8 calc R
H(13) H 0.4329 -0.2377 0.8675 0.0886 Uiso 1.0 8 calc R
H(14) H 0.3995 -0.1320 0.8781 0.0888 Uiso 1.0 8 calc R
H(15) H 0.4488 -0.1517 0.9317 0.0888 Uiso 1.0 8 calc R
H(16) H 0.4723 -0.1898 0.8019 0.0719 Uiso 1.0 8 calc R
H(17) H 0.4224 -0.1400 0.7612 0.0720 Uiso 1.0 8 calc R
H(18) H 0.4648 -0.0509 0.7674 0.0719 Uiso 1.0 8 calc R
H(19) H 0.4480 0.3298 0.9638 0.0682 Uiso 1.0 8 calc R
H(20) H 0.4761 0.2073 0.9549 0.0681 Uiso 1.0 8 calc R
H(21) H 0.4600 0.3174 0.9006 0.0681 Uiso 1.0 8 calc R
H(22) H 0.3863 0.1452 0.9744 0.0927 Uiso 1.0 8 calc R
H(23) H 0.3750 0.0357 0.9199 0.0927 Uiso 1.0 8 calc R
H(24) H 0.4253 0.0512 0.9712 0.0927 Uiso 1.0 8 calc R
H(25) H 0.3723 0.3520 0.8426 0.0589 Uiso 1.0 8 calc R
H(26) H 0.3401 0.2411 0.8521 0.0590 Uiso 1.0 8 calc R
H(27) H 0.3651 0.3398 0.9096 0.0590 Uiso 1.0 8 calc R
H(28) H 0.4067 0.2732 0.5185 0.0729 Uiso 1.0 8 calc R
H(29) H 0.4003 0.1543 0.5604 0.0728 Uiso 1.0 8 calc R
H(30) H 0.3686 0.1663 0.4860 0.0728 Uiso 1.0 8 calc R
H(31) H 0.2877 0.2568 0.5511 0.0535 Uiso 1.0 8 calc R
H(32) H 0.3031 0.1452 0.5138 0.0534 Uiso 1.0 8 calc R
H(33) H 0.3260 0.1554 0.5905 0.0534 Uiso 1.0 8 calc R
H(34) H 0.3073 0.3433 0.4502 0.0630 Uiso 1.0 8 calc R
H(35) H 0.3479 0.4448 0.4775 0.0628 Uiso 1.0 8 calc R
H(36) H 0.3060 0.4528 0.5004 0.0628 Uiso 1.0 8 calc R
H(37) H 0.4519 0.6743 0.6787 0.0667 Uiso 1.0 8 calc R
H(38) H 0.4229 0.5915 0.7102 0.0667 Uiso 1.0 8 calc R
H(39) H 0.4663 0.5283 0.7020 0.0668 Uiso 1.0 8 calc R
H(40) H 0.4552 0.4116 0.5934 0.0801 Uiso 1.0 8 calc R
H(41) H 0.4248 0.4951 0.5325 0.0801 Uiso 1.0 8 calc R
H(42) H 0.4665 0.5616 0.5878 0.0800 Uiso 1.0 8 calc R
H(43) H 0.3622 0.6802 0.6060 0.0681 Uiso 1.0 8 calc R
H(44) H 0.3561 0.6160 0.5381 0.0680 Uiso 1.0 8 calc R
H(45) H 0.3959 0.7181 0.5706 0.0680 Uiso 1.0 8 calc R

loop_
_atom_site_aniso_label
_atom_site_aniso_U_11
_atom_site_aniso_U_22
_atom_site_aniso_U_33
_atom_site_aniso_U_12
_atom_site_aniso_U_13
_atom_site_aniso_U_23
Mo(1) 0.0252(2) 0.0264(2) 0.02678(18) 0.0006(2) 0.00848(15) 0.00015(18)
P(1) 0.0325(8) 0.0285(7) 0.0322(7) 0.0032(6) 0.0115(6) 0.0037(5)
P(2) 0.0296(8) 0.0306(7) 0.0276(7) 0.0016(6) 0.0095(6) 0.0015(5)
O(1) 0.0224(18) 0.059(3) 0.077(3) 0.006(2) 0.0195(18) 0.017(2)
N(1) 0.023(2) 0.028(2) 0.0277(18) 0.0021(19) 0.0069(16) 0.0026(17)
N(2) 0.035(3) 0.033(3) 0.038(3) 0.0031(19) 0.009(2) -0.0035(18)
N(3) 0.069(4) 0.037(3) 0.045(3) 0.008(3) 0.005(3) -0.006(2)
N(4) 0.036(3) 0.035(3) 0.034(3) 0.001(2) 0.017(2) 0.0009(18)
N(5) 0.078(4) 0.037(3) 0.049(3) -0.002(3) 0.029(3) -0.007(2)
N(6) 0.024(2) 0.0302(19) 0.0261(17) -0.0007(17) 0.0085(19) -0.0010(17)
C(1) 0.033(3) 0.034(3) 0.043(3) -0.005(3) 0.011(3) 0.004(3)
C(2) 0.030(3) 0.030(3) 0.037(3) 0.000(3) 0.009(3) 0.001(2)
C(3) 0.031(3) 0.039(3) 0.053(3) -0.003(3) 0.018(3) 0.008(3)
C(4) 0.029(3) 0.036(3) 0.043(3) 0.001(3) 0.015(3) -0.001(3)
C(5) 0.030(3) 0.035(3) 0.042(3) 0.005(3) 0.012(3) 0.003(2)
C(6) 0.029(3) 0.028(3) 0.033(3) 0.003(3) 0.012(3) 0.0006(19)
C(7) 0.033(3) 0.035(3) 0.032(3) 0.010(3) 0.013(3) 0.003(2)
C(8) 0.039(4) 0.081(5) 0.150(6) -0.008(4) 0.035(5) 0.045(5)
C(9) 0.044(4) 0.034(3) 0.039(3) 0.009(3) 0.013(3) 0.004(2)
C(10) 0.038(4) 0.056(4) 0.082(5) 0.012(3) 0.007(4) 0.003(3)
C(11) 0.081(5) 0.043(4) 0.097(5) 0.020(4) 0.042(4) 0.032(3)
C(12) 0.074(5) 0.051(4) 0.054(4) 0.035(4) 0.018(4) 0.005(3)
C(13) 0.053(4) 0.041(3) 0.030(3) 0.008(3) 0.018(3) 0.007(3)
C(14) 0.071(4) 0.061(4) 0.037(3) 0.014(4) 0.011(3) -0.010(3)
C(15) 0.121(6) 0.059(4) 0.051(4) 0.028(4) 0.057(4) 0.020(3)
C(16) 0.061(4) 0.051(4) 0.036(3) 0.005(3) 0.026(3) -0.004(3)
C(17) 0.041(4) 0.038(3) 0.032(3) 0.005(3) 0.011(3) -0.002(2)
C(18) 0.075(5) 0.060(4) 0.047(3) 0.007(3) 0.032(4) -0.008(3)
C(19) 0.046(4) 0.050(4) 0.038(3) -0.001(3) 0.002(3) -0.012(3)
C(20) 0.068(5) 0.058(4) 0.030(3) -0.000(3) 0.006(3) 0.003(3)
C(21) 0.038(4) 0.038(3) 0.038(3) 0.001(3) 0.016(3) 0.008(3)
C(22) 0.063(5) 0.047(4) 0.056(4) -0.026(3) 0.010(3) 0.011(3)
C(23) 0.052(4) 0.073(4) 0.075(4) -0.008(4) 0.034(4) 0.016(3)
C(24) 0.067(5) 0.046(4) 0.056(4) -0.002(3) 0.021(4) 0.010(3)

loop_
_atom_type_symbol
_atom_type_description
_atom_type_scat_dispersion_real
_atom_type_scat_dispersion_imag
_atom_type_scat_source
C C 0.0033 0.0016
;
International Tables for Crystallography
(1992, Vol. C, Tables 4.2.6.8 and 6.1.1.4)
;
H H 0.0000 0.0000
;
International Tables for Crystallography
(1992, Vol. C, Table 6.1.1.4)
;
N N 0.0061 0.0033
;
International Tables for Crystallography
(1992, Vol. C, Tables 4.2.6.8 and 6.1.1.4)
;
O O 0.0106 0.0060
;
International Tables for Crystallography
(1992, Vol. C, Tables 4.2.6.8 and 6.1.1.4)
;
P P 0.1023 0.0942
;
International Tables for Crystallography
(1992, Vol. C, Tables 4.2.6.8 and 6.1.1.4)
;
Mo Mo -1.6832 0.6857
;
International Tables for Crystallography
(1992, Vol. C, Tables 4.2.6.8 and 6.1.1.4)
;

loop_
_geom_angle_atom_site_label_1
_geom_angle_atom_site_label_2
_geom_angle_atom_site_label_3
_geom_angle
_geom_angle_publ_flag
_geom_angle_site_symmetry_1
_geom_angle_site_symmetry_3
P(1) Mo(1) P(2) 157.25(5) yes . .
P(1) Mo(1) N(1) 78.37(9) yes . .
P(1) Mo(1) N(2) 88.86(12) yes . .
P(1) Mo(1) N(4) 91.17(12) yes . .
P(1) Mo(1) N(6) 100.26(10) yes . .
P(2) Mo(1) N(1) 78.88(9) yes . .
P(2) Mo(1) N(2) 90.82(10) yes . .
P(2) Mo(1) N(4) 88.97(11) yes . .
P(2) Mo(1) N(6) 102.49(10) yes . .
N(1) Mo(1) N(2) 88.98(15) yes . .
N(1) Mo(1) N(4) 90.57(14) yes . .
N(1) Mo(1) N(6) 178.61(13) yes . .
N(2) Mo(1) N(4) 179.54(15) yes . .
N(2) Mo(1) N(6) 91.23(15) yes . .
N(4) Mo(1) N(6) 89.22(14) yes . .
Mo(1) P(1) C(1) 95.95(15) yes . .
Mo(1) P(1) C(9) 122.47(19) yes . .
Mo(1) P(1) C(13) 120.09(15) yes . .
C(1) P(1) C(9) 103.5(2) yes . .
C(1) P(1) C(13) 102.5(3) yes . .
C(9) P(1) C(13) 107.6(2) yes . .
Mo(1) P(2) C(7) 95.24(14) yes . .
Mo(1) P(2) C(17) 120.90(14) yes . .
Mo(1) P(2) C(21) 122.43(13) yes . .
C(7) P(2) C(17) 102.8(2) yes . .
C(7) P(2) C(21) 102.6(2) yes . .
C(17) P(2) C(21) 107.7(2) yes . .
C(4) O(1) C(8) 116.9(4) yes . .
Mo(1) N(1) C(2) 121.3(3) yes . .
Mo(1) N(1) C(6) 121.3(3) yes . .
C(2) N(1) C(6) 117.4(4) yes . .
Mo(1) N(2) N(3) 177.9(4) yes . .
Mo(1) N(4) N(5) 178.8(5) yes . .
Mo(1) N(6) N(6) 177.8(3) yes . 2_656
P(1) C(1) C(2) 111.1(3) yes . .
N(1) C(2) C(1) 117.0(4) yes . .
N(1) C(2) C(3) 122.6(4) yes . .
C(1) C(2) C(3) 120.4(5) yes . .
C(2) C(3) C(4) 119.7(5) yes . .
O(1) C(4) C(3) 125.1(5) yes . .
O(1) C(4) C(5) 116.5(4) yes . .
C(3) C(4) C(5) 118.4(5) yes . .
C(4) C(5) C(6) 119.7(4) yes . .
N(1) C(6) C(5) 122.2(4) yes . .
N(1) C(6) C(7) 116.7(4) yes . .
C(5) C(6) C(7) 121.2(4) yes . .
P(2) C(7) C(6) 111.5(3) yes . .
P(1) C(9) C(10) 109.6(3) yes . .
P(1) C(9) C(11) 116.4(4) yes . .
P(1) C(9) C(12) 107.7(3) yes . .
C(10) C(9) C(11) 109.8(4) yes . .
C(10) C(9) C(12) 106.6(5) yes . .
C(11) C(9) C(12) 106.4(4) yes . .
P(1) C(13) C(14) 109.1(4) yes . .
P(1) C(13) C(15) 115.1(4) yes . .
P(1) C(13) C(16) 107.9(3) yes . .
C(14) C(13) C(15) 109.8(4) yes . .
C(14) C(13) C(16) 108.1(4) yes . .
C(15) C(13) C(16) 106.6(5) yes . .
P(2) C(17) C(18) 110.2(3) yes . .
P(2) C(17) C(19) 108.0(4) yes . .
P(2) C(17) C(20) 115.6(3) yes . .
C(18) C(17) C(19) 108.4(4) yes . .
C(18) C(17) C(20) 108.3(5) yes . .
C(19) C(17) C(20) 106.1(4) yes . .
P(2) C(21) C(22) 107.6(4) yes . .
P(2) C(21) C(23) 109.3(3) yes . .
P(2) C(21) C(24) 115.7(4) yes . .
C(22) C(21) C(23) 106.8(4) yes . .
C(22) C(21) C(24) 106.6(4) yes . .
C(23) C(21) C(24) 110.4(5) yes . .
C(26) C(25) C(30) 61.2(16) yes . 7_566
C(25) C(26) C(27) 175.0(18) yes . .
C(25) C(26) C(29) 107.9(17) yes . 7_566
C(25) C(26) C(30) 68.7(18) yes . 7_566
C(27) C(26) C(29) 70.6(14) yes . 7_566
C(27) C(26) C(30) 110.3(19) yes . 7_566
C(29) C(26) C(30) 39.8(12) yes 7_566 7_566
C(26) C(27) C(28) 141(3) yes . .
C(26) C(27) C(29) 112.8(17) yes . .
C(26) C(27) C(29) 67.0(13) yes . 7_566
C(26) C(27) C(30) 35.4(12) yes . 7_566
C(28) C(27) C(29) 28.3(9) yes . .
C(28) C(27) C(29) 74.1(13) yes . 7_566
C(28) C(27) C(30) 105.6(16) yes . 7_566
C(29) C(27) C(29) 46.1(9) yes . 7_566
C(29) C(27) C(30) 77.4(12) yes . 7_566
C(29) C(27) C(30) 31.7(9) yes 7_566 7_566
C(27) C(28) C(29) 113.1(14) yes . .
C(27) C(28) C(29) 62.3(11) yes . 7_566
C(27) C(28) C(30) 156.6(14) yes . .
C(29) C(28) C(29) 51.4(11) yes . 7_566
C(29) C(28) C(30) 43.6(12) yes . .
C(29) C(28) C(30) 94.3(11) yes 7_566 .
C(26) C(29) C(27) 173.5(12) yes 7_566 .
C(26) C(29) C(27) 42.4(9) yes 7_566 7_566
C(26) C(29) C(28) 144.0(13) yes 7_566 .
C(26) C(29) C(28) 86.0(10) yes 7_566 7_566
C(26) C(29) C(29) 118.2(13) yes 7_566 7_566
C(26) C(29) C(30) 48.8(15) yes 7_566 .
C(27) C(29) C(27) 133.9(12) yes . 7_566
C(27) C(29) C(28) 38.6(10) yes . .
C(27) C(29) C(28) 90.4(9) yes . 7_566
C(27) C(29) C(29) 57.6(11) yes . 7_566
C(27) C(29) C(30) 133.9(19) yes . .
C(27) C(29) C(28) 169.5(17) yes 7_566 .
C(27) C(29) C(28) 43.6(9) yes 7_566 7_566
C(27) C(29) C(29) 76.2(12) yes 7_566 7_566
C(27) C(29) C(30) 91.0(18) yes 7_566 .
C(28) C(29) C(28) 128.6(14) yes . 7_566
C(28) C(29) C(29) 95.7(15) yes . 7_566
C(28) C(29) C(30) 95.5(18) yes . .
C(28) C(29) C(29) 32.9(9) yes 7_566 7_566
C(28) C(29) C(30) 134.3(19) yes 7_566 .
C(29) C(29) C(30) 162.8(18) yes 7_566 .
C(25) C(30) C(26) 50.1(14) yes 7_566 7_566
C(25) C(30) C(27) 84.3(16) yes 7_566 7_566
C(25) C(30) C(28) 174.5(18) yes 7_566 .
C(25) C(30) C(29) 140(3) yes 7_566 .
C(26) C(30) C(27) 34.3(10) yes 7_566 7_566
C(26) C(30) C(28) 132.1(16) yes 7_566 .
C(26) C(30) C(29) 91.4(17) yes 7_566 .
C(27) C(30) C(28) 97.8(12) yes 7_566 .
C(27) C(30) C(29) 57.3(14) yes 7_566 .
C(28) C(30) C(29) 40.9(14) yes . .
P(1) C(1) H(1) 117.356 no . .
P(1) C(1) H(2) 117.170 no . .
C(2) C(1) H(1) 101.310 no . .
C(2) C(1) H(2) 101.185 no . .
H(1) C(1) H(2) 106.403 no . .
C(2) C(3) H(3) 120.287 no . .
C(4) C(3) H(3) 120.039 no . .
C(4) C(5) H(4) 120.216 no . .
C(6) C(5) H(4) 120.046 no . .
P(2) C(7) H(5) 119.106 no . .
P(2) C(7) H(6) 119.298 no . .
C(6) C(7) H(5) 99.237 no . .
C(6) C(7) H(6) 99.023 no . .
H(5) C(7) H(6) 105.095 no . .
O(1) C(8) H(7) 108.235 no . .
O(1) C(8) H(8) 111.423 no . .
O(1) C(8) H(9) 108.749 no . .
H(7) C(8) H(8) 109.478 no . .
H(7) C(8) H(9) 109.492 no . .
H(8) C(8) H(9) 109.434 no . .
C(9) C(10) H(10) 109.168 no . .
C(9) C(10) H(11) 109.853 no . .
C(9) C(10) H(12) 109.398 no . .
H(10) C(10) H(11) 109.481 no . .
H(10) C(10) H(12) 109.495 no . .
H(11) C(10) H(12) 109.432 no . .
C(9) C(11) H(13) 109.608 no . .
C(9) C(11) H(14) 108.370 no . .
C(9) C(11) H(15) 110.448 no . .
H(13) C(11) H(14) 109.472 no . .
H(13) C(11) H(15) 109.480 no . .
H(14) C(11) H(15) 109.442 no . .
C(9) C(12) H(16) 111.062 no . .
C(9) C(12) H(17) 108.498 no . .
C(9) C(12) H(18) 108.934 no . .
H(16) C(12) H(17) 109.446 no . .
H(16) C(12) H(18) 109.426 no . .
H(17) C(12) H(18) 109.451 no . .
C(13) C(14) H(19) 111.006 no . .
C(13) C(14) H(20) 108.830 no . .
C(13) C(14) H(21) 108.651 no . .
H(19) C(14) H(20) 109.443 no . .
H(19) C(14) H(21) 109.440 no . .
H(20) C(14) H(21) 109.446 no . .
C(13) C(15) H(22) 111.795 no . .
C(13) C(15) H(23) 107.002 no . .
C(13) C(15) H(24) 109.675 no . .
H(22) C(15) H(23) 109.431 no . .
H(22) C(15) H(24) 109.437 no . .
H(23) C(15) H(24) 109.451 no . .
C(13) C(16) H(25) 109.933 no . .
C(13) C(16) H(26) 107.251 no . .
C(13) C(16) H(27) 111.281 no . .
H(25) C(16) H(26) 109.446 no . .
H(25) C(16) H(27) 109.444 no . .
H(26) C(16) H(27) 109.445 no . .
C(17) C(18) H(28) 109.160 no . .
C(17) C(18) H(29) 109.321 no . .
C(17) C(18) H(30) 110.025 no . .
H(28) C(18) H(29) 109.441 no . .
H(28) C(18) H(30) 109.440 no . .
H(29) C(18) H(30) 109.439 no . .
C(17) C(19) H(31) 109.344 no . .
C(17) C(19) H(32) 110.273 no . .
C(17) C(19) H(33) 108.887 no . .
H(31) C(19) H(32) 109.430 no . .
H(31) C(19) H(33) 109.448 no . .
H(32) C(19) H(33) 109.442 no . .
C(17) C(20) H(34) 108.884 no . .
C(17) C(20) H(35) 109.521 no . .
C(17) C(20) H(36) 110.009 no . .
H(34) C(20) H(35) 109.490 no . .
H(34) C(20) H(36) 109.480 no . .
H(35) C(20) H(36) 109.441 no . .
C(21) C(22) H(37) 110.276 no . .
C(21) C(22) H(38) 109.120 no . .
C(21) C(22) H(39) 109.110 no . .
H(37) C(22) H(38) 109.436 no . .
H(37) C(22) H(39) 109.453 no . .
H(38) C(22) H(39) 109.429 no . .
C(21) C(23) H(40) 108.815 no . .
C(21) C(23) H(41) 108.875 no . .
C(21) C(23) H(42) 110.808 no . .
H(40) C(23) H(41) 109.440 no . .
H(40) C(23) H(42) 109.437 no . .
H(41) C(23) H(42) 109.444 no . .
C(21) C(24) H(43) 109.364 no . .
C(21) C(24) H(44) 109.503 no . .
C(21) C(24) H(45) 109.558 no . .
H(43) C(24) H(44) 109.476 no . .
H(43) C(24) H(45) 109.483 no . .
H(44) C(24) H(45) 109.443 no . .

loop_
_geom_bond_atom_site_label_1
_geom_bond_atom_site_label_2
_geom_bond_distance
_geom_bond_publ_flag
_geom_bond_site_symmetry_2
Mo(1) P(1) 2.4600(13) yes .
Mo(1) P(2) 2.4675(11) yes .
Mo(1) N(1) 2.184(4) yes .
Mo(1) N(2) 2.015(4) yes .
Mo(1) N(4) 2.005(4) yes .
Mo(1) N(6) 2.027(3) yes .
P(1) C(1) 1.846(5) yes .
P(1) C(9) 1.897(5) yes .
P(1) C(13) 1.903(5) yes .
P(2) C(7) 1.855(6) yes .
P(2) C(17) 1.893(4) yes .
P(2) C(21) 1.896(5) yes .
O(1) C(4) 1.364(6) yes .
O(1) C(8) 1.436(8) yes .
N(1) C(2) 1.359(6) yes .
N(1) C(6) 1.362(5) yes .
N(2) N(3) 1.117(6) yes .
N(4) N(5) 1.125(6) yes .
N(6) N(6) 1.139(4) yes 2_656
C(1) C(2) 1.522(6) yes .
C(2) C(3) 1.393(8) yes .
C(3) C(4) 1.376(6) yes .
C(4) C(5) 1.394(7) yes .
C(5) C(6) 1.389(7) yes .
C(6) C(7) 1.524(7) yes .
C(9) C(10) 1.516(7) yes .
C(9) C(11) 1.533(8) yes .
C(9) C(12) 1.537(8) yes .
C(13) C(14) 1.525(7) yes .
C(13) C(15) 1.539(8) yes .
C(13) C(16) 1.535(7) yes .
C(17) C(18) 1.535(8) yes .
C(17) C(19) 1.530(7) yes .
C(17) C(20) 1.541(6) yes .
C(21) C(22) 1.541(6) yes .
C(21) C(23) 1.529(9) yes .
C(21) C(24) 1.531(6) yes .
C(25) C(26) 1.06(3) yes .
C(25) C(30) 1.29(4) yes 7_566
C(26) C(27) 1.18(2) yes .
C(26) C(29) 1.61(3) yes 7_566
C(26) C(30) 1.21(3) yes 7_566
C(27) C(28) 1.28(3) yes .
C(27) C(29) 1.89(3) yes .
C(27) C(29) 1.65(3) yes 7_566
C(27) C(30) 1.96(3) yes 7_566
C(28) C(29) 0.98(2) yes .
C(28) C(29) 1.789(17) yes 7_566
C(28) C(30) 1.49(3) yes .
C(29) C(29) 1.406(18) yes 7_566
C(29) C(30) 1.03(3) yes .
C(1) H(1) 0.970 no .
C(1) H(2) 0.970 no .
C(3) H(3) 0.930 no .
C(5) H(4) 0.930 no .
C(7) H(5) 0.970 no .
C(7) H(6) 0.970 no .
C(8) H(7) 0.960 no .
C(8) H(8) 0.960 no .
C(8) H(9) 0.960 no .
C(10) H(10) 0.960 no .
C(10) H(11) 0.960 no .
C(10) H(12) 0.960 no .
C(11) H(13) 0.960 no .
C(11) H(14) 0.960 no .
C(11) H(15) 0.960 no .
C(12) H(16) 0.960 no .
C(12) H(17) 0.960 no .
C(12) H(18) 0.960 no .
C(14) H(19) 0.960 no .
C(14) H(20) 0.960 no .
C(14) H(21) 0.960 no .
C(15) H(22) 0.960 no .
C(15) H(23) 0.960 no .
C(15) H(24) 0.960 no .
C(16) H(25) 0.960 no .
C(16) H(26) 0.960 no .
C(16) H(27) 0.960 no .
C(18) H(28) 0.960 no .
C(18) H(29) 0.960 no .
C(18) H(30) 0.960 no .
C(19) H(31) 0.960 no .
C(19) H(32) 0.960 no .
C(19) H(33) 0.960 no .
C(20) H(34) 0.960 no .
C(20) H(35) 0.960 no .
C(20) H(36) 0.960 no .
C(22) H(37) 0.960 no .
C(22) H(38) 0.960 no .
C(22) H(39) 0.960 no .
C(23) H(40) 0.960 no .
C(23) H(41) 0.960 no .
C(23) H(42) 0.960 no .
C(24) H(43) 0.960 no .
C(24) H(44) 0.960 no .
C(24) H(45) 0.960 no .

loop_
_geom_contact_atom_site_label_1
_geom_contact_atom_site_label_2
_geom_contact_distance
_geom_contact_publ_flag
_geom_contact_site_symmetry_2
N(1) C(4) 2.806(6) no .
N(1) C(16) 3.323(6) no .
N(1) C(19) 3.374(6) no .
N(2) C(1) 3.233(7) no .
N(2) C(2) 3.410(8) no .
N(2) C(12) 3.092(6) no .
N(2) C(17) 3.505(6) no .
N(2) C(18) 3.399(7) no .
N(2) C(19) 3.349(5) no .
N(3) C(12) 3.193(6) no .
N(3) C(18) 3.405(7) no .
N(3) C(19) 3.439(6) no .
N(4) C(6) 3.462(5) no .
N(4) C(7) 3.257(5) no .
N(4) C(13) 3.495(7) no .
N(4) C(14) 3.388(6) no .
N(4) C(16) 3.298(7) no .
N(4) C(22) 3.035(7) no .
N(5) C(14) 3.391(7) no .
N(5) C(16) 3.404(8) no .
N(5) C(22) 3.145(8) no .
C(1) C(11) 3.288(7) no .
C(1) C(12) 3.402(8) no .
C(1) C(15) 3.419(7) no .
C(1) C(16) 3.177(6) no .
C(2) C(5) 2.728(6) no .
C(2) C(13) 3.560(6) no .
C(2) C(16) 3.133(6) no .
C(3) C(6) 2.737(7) no .
C(3) C(8) 2.811(8) no .
C(6) C(17) 3.576(8) no .
C(6) C(19) 3.121(7) no .
C(7) C(19) 3.138(6) no .
C(7) C(20) 3.468(7) no .
C(7) C(22) 3.496(7) no .
C(7) C(24) 3.173(8) no .
C(9) C(15) 3.388(9) no .
C(10) C(13) 3.459(8) no .
C(10) C(14) 3.359(8) no .
C(11) C(13) 3.567(7) no .
C(11) C(15) 3.191(8) no .
C(17) C(23) 3.357(7) no .
C(18) C(23) 3.340(7) no .
C(20) C(21) 3.354(6) no .
C(20) C(24) 3.285(7) no .
C(25) C(28) 3.33(2) no .
C(25) C(29) 3.43(3) no .
C(26) C(30) 3.57(3) no .
C(30) C(30) 3.43(3) no 7_566
N(5) C(8) 3.516(8) no 6_556
C(8) N(5) 3.516(8) no 6_546
C(24) C(28) 3.489(11) no 7_566
C(28) C(24) 3.489(11) no 7_566
Mo(1) H(1) 3.4906 no .
Mo(1) H(5) 3.4829 no .
Mo(1) H(18) 3.3323 no .
Mo(1) H(21) 3.5877 no .
Mo(1) H(25) 3.3794 no .
Mo(1) H(33) 3.3430 no .
Mo(1) H(38) 3.5679 no .
Mo(1) H(39) 3.4880 no .
P(1) H(11) 3.1311 no .
P(1) H(12) 2.7393 no .
P(1) H(14) 2.8073 no .
P(1) H(15) 3.4528 no .
P(1) H(17) 2.9021 no .
P(1) H(18) 2.8570 no .
P(1) H(20) 3.0347 no .
P(1) H(21) 2.7882 no .
P(1) H(23) 2.8894 no .
P(1) H(24) 3.1972 no .
P(1) H(25) 2.8685 no .
P(1) H(26) 2.9005 no .
P(2) H(28) 2.9947 no .
P(2) H(29) 2.8852 no .
P(2) H(31) 3.0259 no .
P(2) H(33) 2.7567 no .
P(2) H(35) 3.1389 no .
P(2) H(36) 2.9979 no .
P(2) H(38) 2.8029 no .
P(2) H(39) 2.9797 no .
P(2) H(40) 2.7248 no .
P(2) H(41) 3.1295 no .
P(2) H(43) 3.1002 no .
P(2) H(44) 3.0130 no .
O(1) H(3) 2.6446 no .
O(1) H(4) 2.5048 no .
N(1) H(1) 2.8348 no .
N(1) H(2) 3.1406 no .
N(1) H(3) 3.2438 no .
N(1) H(4) 3.2388 no .
N(1) H(5) 2.8059 no .
N(1) H(6) 3.1283 no .
N(1) H(25) 2.8529 no .
N(1) H(26) 3.0363 no .
N(1) H(31) 3.3175 no .
N(1) H(33) 2.7110 no .
N(2) H(1) 2.8976 no .
N(2) H(12) 3.4729 no 2_656
N(2) H(17) 2.8029 no .
N(2) H(18) 2.5816 no .
N(2) H(29) 2.5946 no .
N(2) H(33) 2.5429 no .
N(3) H(1) 3.1112 no .
N(3) H(10) 3.1542 no 2_656
N(3) H(12) 3.4373 no 2_656
N(3) H(17) 2.7022 no .
N(3) H(18) 2.8049 no .
N(3) H(29) 2.5523 no .
N(3) H(32) 3.5993 no .
N(3) H(33) 2.6762 no .
N(4) H(5) 2.9281 no .
N(4) H(21) 2.5946 no .
N(4) H(25) 2.4690 no .
N(4) H(38) 2.4241 no .
N(4) H(39) 2.8602 no .
N(4) H(39) 3.5785 no 2_656
N(5) H(5) 3.1776 no .
N(5) H(19) 3.5785 no .
N(5) H(21) 2.5972 no .
N(5) H(25) 2.5527 no .
N(5) H(38) 2.3747 no .
N(5) H(39) 3.0982 no .
N(5) H(39) 3.4681 no 2_656
N(5) H(40) 3.5993 no 2_656
N(5) H(42) 3.2836 no 2_656
N(6) H(12) 3.1941 no .
N(6) H(12) 3.3116 no 2_656
N(6) H(18) 3.0429 no .
N(6) H(18) 3.4454 no 2_656
N(6) H(39) 3.0359 no .
N(6) H(39) 3.3382 no 2_656
N(6) H(40) 3.5545 no .
C(1) H(3) 2.6826 no .
C(1) H(14) 2.7215 no .
C(1) H(17) 2.9623 no .
C(1) H(23) 2.8834 no .
C(1) H(25) 3.3890 no .
C(1) H(26) 2.6918 no .
C(2) H(25) 3.0619 no .
C(2) H(26) 2.5222 no .
C(2) H(33) 3.3076 no .
C(3) H(1) 2.8277 no .
C(3) H(2) 2.4714 no .
C(3) H(4) 3.2226 no .
C(3) H(7) 2.7071 no .
C(3) H(8) 2.7921 no .
C(3) H(26) 2.9044 no .
C(4) H(7) 2.5992 no .
C(4) H(8) 2.6387 no .
C(4) H(9) 3.1768 no .
C(5) H(3) 3.2241 no .
C(5) H(5) 2.8071 no .
C(5) H(6) 2.4405 no .
C(5) H(31) 3.0240 no .
C(5) H(33) 3.5370 no .
C(6) H(25) 3.4172 no .
C(6) H(31) 2.7184 no .
C(6) H(33) 2.8224 no .
C(7) H(4) 2.6899 no .
C(7) H(31) 2.8041 no .
C(7) H(33) 3.1614 no .
C(7) H(36) 3.0232 no .
C(7) H(38) 3.0354 no .
C(7) H(43) 2.8161 no .
C(7) H(44) 3.2559 no .
C(8) H(3) 2.5155 no .
C(9) H(1) 3.0929 no .
C(9) H(2) 3.3169 no .
C(9) H(20) 3.3203 no .
C(9) H(23) 3.3084 no .
C(9) H(24) 3.1528 no .
C(10) H(13) 3.0000 no .
C(10) H(14) 3.2133 no .
C(10) H(15) 2.4662 no .
C(10) H(16) 2.6372 no .
C(10) H(17) 3.2794 no .
C(10) H(18) 2.6180 no .
C(10) H(20) 2.7374 no .
C(10) H(21) 3.4807 no .
C(10) H(24) 3.3309 no .
C(10) H(29) 3.3890 no 2_656
C(11) H(1) 3.3757 no .
C(11) H(2) 3.2414 no .
C(11) H(10) 2.7832 no .
C(11) H(11) 2.5746 no .
C(11) H(12) 3.3111 no .
C(11) H(16) 2.6273 no .
C(11) H(17) 2.6352 no .
C(11) H(18) 3.2955 no .
C(11) H(23) 2.8639 no .
C(11) H(24) 2.8295 no .
C(12) H(1) 3.1221 no .
C(12) H(10) 2.4676 no .
C(12) H(11) 3.2683 no .
C(12) H(12) 2.7732 no .
C(12) H(13) 2.3726 no .
C(12) H(14) 2.9868 no .
C(12) H(15) 3.1796 no .
C(12) H(18) 3.3197 no 2_656
C(13) H(2) 2.9675 no .
C(13) H(11) 3.2404 no .
C(13) H(12) 3.4442 no .
C(13) H(14) 3.2870 no .
C(14) H(11) 2.9969 no .
C(14) H(12) 3.0908 no .
C(14) H(22) 2.8309 no .
C(14) H(23) 3.3025 no .
C(14) H(24) 2.5980 no .
C(14) H(25) 2.6759 no .
C(14) H(26) 3.2953 no .
C(14) H(27) 2.6691 no .
C(14) H(40) 3.4718 no 2_656
C(15) H(2) 3.0392 no .
C(15) H(11) 3.3575 no .
C(15) H(14) 2.7614 no .
C(15) H(15) 3.0549 no .
C(15) H(19) 2.7616 no .
C(15) H(20) 2.6243 no .
C(15) H(21) 3.3274 no .
C(15) H(25) 3.3088 no .
C(15) H(26) 2.6065 no .
C(15) H(27) 2.6469 no .
C(16) H(2) 3.1491 no .
C(16) H(19) 2.5875 no .
C(16) H(20) 3.3014 no .
C(16) H(21) 2.7337 no .
C(16) H(22) 2.5387 no .
C(16) H(23) 2.7463 no .
C(16) H(24) 3.2892 no .
C(17) H(6) 3.0030 no .
C(17) H(40) 3.2568 no .
C(17) H(41) 3.1453 no .
C(17) H(44) 3.2161 no .
C(18) H(12) 3.5938 no 2_656
C(18) H(31) 3.3066 no .
C(18) H(32) 2.5656 no .
C(18) H(33) 2.7713 no .
C(18) H(34) 2.7004 no .
C(18) H(35) 2.6251 no .
C(18) H(36) 3.3289 no .
C(18) H(40) 2.9283 no .
C(18) H(41) 3.0686 no .
C(19) H(6) 3.1018 no .
C(19) H(28) 3.3162 no .
C(19) H(29) 2.6958 no .
C(19) H(30) 2.6340 no .
C(19) H(34) 2.5457 no .
C(19) H(35) 3.2911 no .
C(19) H(36) 2.7015 no .
C(20) H(6) 3.1396 no .
C(20) H(28) 2.6661 no .
C(20) H(29) 3.3269 no .
C(20) H(30) 2.6681 no .
C(20) H(31) 2.5370 no .
C(20) H(32) 2.7193 no .
C(20) H(33) 3.2866 no .
C(20) H(41) 3.0621 no .
C(20) H(44) 2.5199 no .
C(21) H(5) 3.1096 no .
C(21) H(6) 3.3358 no .
C(21) H(28) 3.3427 no .
C(21) H(35) 3.0471 no .
C(21) H(36) 3.3907 no .
C(22) H(5) 3.2778 no .
C(22) H(39) 3.1259 no 2_656
C(22) H(40) 2.7967 no .
C(22) H(41) 3.2759 no .
C(22) H(42) 2.5065 no .
C(22) H(43) 2.5823 no .
C(22) H(44) 3.3035 no .
C(22) H(45) 2.6796 no .
C(23) H(21) 3.4413 no 2_656
C(23) H(28) 2.6478 no .
C(23) H(35) 3.0121 no .
C(23) H(37) 2.7484 no .
C(23) H(38) 3.2903 no .
C(23) H(39) 2.5368 no .
C(23) H(43) 3.3316 no .
C(23) H(44) 2.7737 no .
C(23) H(45) 2.6220 no .
C(24) H(5) 3.2392 no .
C(24) H(6) 3.1738 no .
C(24) H(35) 2.9085 no .
C(24) H(36) 3.0050 no .
C(24) H(37) 2.5367 no .
C(24) H(38) 2.7505 no .
C(24) H(39) 3.2876 no .
C(24) H(40) 3.3174 no .
C(24) H(41) 2.5752 no .
C(24) H(42) 2.8361 no .
H(1) H(3) 2.9068 no .
H(1) H(14) 2.8878 no .
H(1) H(17) 2.4523 no .
H(1) H(18) 3.4748 no .
H(2) H(3) 2.3088 no .
H(2) H(14) 2.4555 no .
H(2) H(17) 3.5312 no .
H(2) H(23) 2.3118 no .
H(2) H(25) 3.5985 no .
H(2) H(26) 2.5000 no .
H(3) H(7) 2.2410 no .
H(3) H(8) 2.3852 no .
H(3) H(9) 3.4667 no .
H(3) H(26) 3.1443 no .
H(4) H(5) 2.8905 no .
H(4) H(6) 2.2765 no .
H(4) H(31) 3.1865 no .
H(5) H(38) 2.6049 no .
H(5) H(43) 2.6529 no .
H(5) H(44) 3.5420 no .
H(6) H(31) 2.5332 no .
H(6) H(33) 3.3658 no .
H(6) H(36) 2.4808 no .
H(6) H(43) 2.7757 no .
H(6) H(44) 3.0311 no .
H(10) H(13) 3.0078 no .
H(10) H(15) 2.7191 no .
H(10) H(16) 2.3034 no .
H(10) H(17) 3.3787 no .
H(10) H(18) 2.6597 no .
H(10) H(29) 3.3046 no 2_656
H(11) H(13) 3.2283 no .
H(11) H(14) 3.2215 no .
H(11) H(15) 2.2146 no .
H(11) H(16) 3.4247 no .
H(11) H(18) 3.5414 no .
H(11) H(20) 2.2116 no .
H(11) H(21) 3.3412 no .
H(11) H(24) 2.6960 no .
H(11) H(29) 3.4697 no 2_656
H(12) H(15) 3.3634 no .
H(12) H(16) 3.1109 no .
H(12) H(18) 2.6066 no .
H(12) H(20) 2.5759 no .
H(12) H(21) 2.9606 no .
H(12) H(28) 3.4774 no 2_656
H(12) H(29) 2.8663 no 2_656
H(12) H(40) 3.5841 no 2_656
H(13) H(16) 2.2645 no .
H(13) H(17) 2.4361 no .
H(13) H(18) 3.3131 no .
H(14) H(16) 3.3350 no .
H(14) H(17) 2.9038 no .
H(14) H(23) 2.1924 no .
H(14) H(24) 2.6471 no .
H(15) H(16) 3.2124 no .
H(15) H(17) 3.5167 no .
H(15) H(23) 2.9196 no .
H(15) H(24) 2.4375 no .
H(16) H(16) 3.3311 no 2_656
H(16) H(18) 3.2155 no 2_656
H(18) H(18) 2.5802 no 2_656
H(19) H(22) 2.7533 no .
H(19) H(24) 2.9152 no .
H(19) H(25) 2.8387 no .
H(19) H(26) 3.4738 no .
H(19) H(27) 2.4217 no .
H(20) H(22) 3.0582 no .
H(20) H(23) 3.4327 no .
H(20) H(24) 2.3542 no .
H(20) H(25) 3.5790 no .
H(20) H(27) 3.5010 no .
H(20) H(28) 3.5578 no 2_656
H(20) H(40) 3.4167 no 2_656
H(21) H(24) 3.4649 no .
H(21) H(25) 2.5854 no .
H(21) H(26) 3.5817 no .
H(21) H(27) 3.0532 no .
H(21) H(40) 2.7758 no 2_656
H(21) H(42) 3.3128 no 2_656
H(22) H(25) 3.4550 no .
H(22) H(26) 2.7086 no .
H(22) H(27) 2.3679 no .
H(23) H(25) 3.5952 no .
H(23) H(26) 2.5456 no .
H(23) H(27) 3.0796 no .
H(24) H(26) 3.5248 no .
H(24) H(27) 3.4556 no .
H(28) H(32) 3.4537 no .
H(28) H(34) 2.9937 no .
H(28) H(35) 2.4401 no .
H(28) H(36) 3.5236 no .
H(28) H(40) 2.2582 no .
H(28) H(41) 2.2984 no .
H(28) H(42) 3.4861 no .
H(29) H(32) 2.8277 no .
H(29) H(33) 2.6395 no .
H(29) H(34) 3.5665 no .
H(29) H(35) 3.5145 no .
H(29) H(40) 3.0462 no .
H(30) H(31) 3.4548 no .
H(30) H(32) 2.3534 no .
H(30) H(33) 3.0470 no .
H(30) H(34) 2.5226 no .
H(30) H(35) 2.8706 no .
H(30) H(36) 3.5664 no .
H(31) H(34) 2.6484 no .
H(31) H(35) 3.4608 no .
H(31) H(36) 2.4365 no .
H(32) H(34) 2.4646 no .
H(32) H(35) 3.5410 no .
H(32) H(36) 3.1189 no .
H(33) H(34) 3.4691 no .
H(33) H(36) 3.5153 no .
H(34) H(44) 3.3791 no .
H(35) H(40) 3.3939 no .
H(35) H(41) 2.3116 no .
H(35) H(43) 3.5800 no .
H(35) H(44) 2.1332 no .
H(35) H(45) 3.4252 no .
H(36) H(41) 3.5401 no .
H(36) H(43) 3.2685 no .
H(36) H(44) 2.2098 no .
H(37) H(37) 3.4455 no 2_656
H(37) H(39) 3.2567 no 2_656
H(37) H(40) 3.2632 no .
H(37) H(41) 3.4973 no .
H(37) H(42) 2.4770 no .
H(37) H(43) 2.6639 no .
H(37) H(44) 3.4602 no .
H(37) H(45) 2.4074 no .
H(38) H(39) 3.3454 no 2_656
H(38) H(40) 3.5722 no .
H(38) H(42) 3.4416 no .
H(38) H(43) 2.5308 no .
H(38) H(44) 3.5794 no .
H(38) H(45) 3.1268 no .
H(39) H(39) 2.3663 no 2_656
H(39) H(40) 2.5590 no .
H(39) H(41) 3.4672 no .
H(39) H(42) 2.5259 no .
H(39) H(43) 3.5050 no .
H(39) H(45) 3.4775 no .
H(40) H(44) 3.5401 no .
H(40) H(45) 3.5413 no .
H(41) H(43) 3.4972 no .
H(41) H(44) 2.5106 no .
H(41) H(45) 2.6689 no .
H(42) H(44) 3.2605 no .
H(42) H(45) 2.6262 no .
O(1) H(1) 3.4225 no 6_556
O(1) H(2) 2.9414 no 6_556
O(1) H(14) 3.1198 no 6_556
O(1) H(30) 3.5656 no 7_556
O(1) H(34) 2.9216 no 7_556
N(3) H(37) 3.5283 no 1_545
N(3) H(43) 3.2332 no 1_545
N(3) H(45) 3.1200 no 1_545
N(4) H(9) 3.5097 no 6_556
N(5) H(8) 3.5535 no 6_556
N(5) H(9) 2.7859 no 6_556
N(5) H(13) 2.8704 no 1_565
N(5) H(16) 3.4572 no 1_565
C(4) H(34) 3.0696 no 7_556
C(5) H(3) 3.3011 no 6_556
C(5) H(7) 3.4425 no 6_556
C(5) H(34) 3.3005 no 7_556
C(6) H(7) 3.3927 no 6_556
C(7) H(7) 3.2831 no 6_556
C(8) H(5) 3.0999 no 6_546
C(8) H(13) 3.4886 no 6_556
C(8) H(14) 3.3482 no 6_556
C(8) H(25) 3.2686 no 6_546
C(8) H(34) 3.4894 no 7_556
C(10) H(24) 3.0807 no 3_657
C(11) H(9) 3.0643 no 6_546
C(11) H(28) 3.4971 no 4_555
C(11) H(30) 3.4474 no 4_555
C(12) H(37) 3.2339 no 1_545
C(12) H(37) 3.5287 no 2_646
C(12) H(38) 3.3979 no 1_545
C(14) H(41) 3.5419 no 4_565
C(15) H(10) 3.5379 no 3_657
C(15) H(11) 3.4575 no 3_657
C(15) H(29) 3.5564 no 4_555
C(15) H(30) 3.0506 no 4_555
C(15) H(45) 3.3253 no 4_565
C(16) H(8) 3.1146 no 6_556
C(18) H(14) 3.5320 no 4_554
C(18) H(15) 3.4237 no 4_554
C(18) H(23) 3.3648 no 4_554
C(18) H(24) 3.3707 no 4_554
C(19) H(31) 3.1433 no 7_556
C(22) H(16) 3.3068 no 1_565
C(22) H(16) 3.4479 no 2_666
C(22) H(17) 3.4003 no 1_565
C(23) H(19) 3.1223 no 4_564
C(24) H(22) 3.1782 no 4_564
C(24) H(27) 3.5839 no 4_564
C(25) H(1) 3.2898 no 1_565
C(25) H(3) 3.5512 no 1_565
C(25) H(7) 3.3379 no 6_556
C(25) H(26) 3.5808 no 6_556
C(25) H(36) 3.5102 no 7_566
C(26) H(6) 3.3842 no .
C(26) H(26) 3.3913 no 6_556
C(26) H(27) 3.5706 no 6_556
C(26) H(36) 3.5039 no 7_566
C(27) H(4) 3.4249 no .
C(27) H(6) 3.1975 no .
C(27) H(22) 3.3840 no 6_556
C(27) H(26) 3.5385 no 6_556
C(27) H(44) 3.2134 no 7_566
C(28) H(6) 3.5049 no .
C(28) H(32) 3.1472 no 7_556
C(28) H(36) 3.3241 no .
C(28) H(43) 3.1202 no 7_566
C(28) H(44) 3.1935 no 7_566
C(29) H(36) 3.1607 no .
C(29) H(43) 3.2791 no 7_566
C(29) H(44) 3.4462 no .
C(29) H(44) 3.4784 no 7_566
C(30) H(36) 3.1946 no .
C(30) H(43) 3.0730 no 7_566
H(1) O(1) 3.4225 no 6_546
H(1) C(25) 3.2898 no 1_545
H(1) H(9) 3.4449 no 6_546
H(2) O(1) 2.9414 no 6_546
H(2) H(4) 3.3161 no 6_546
H(3) C(5) 3.3011 no 6_546
H(3) C(25) 3.5512 no 1_545
H(3) H(4) 3.0140 no 6_546
H(4) C(27) 3.4249 no .
H(4) H(2) 3.3161 no 6_556
H(4) H(3) 3.0140 no 6_556
H(4) H(7) 3.3027 no 6_556
H(4) H(32) 3.2532 no 7_556
H(4) H(34) 3.3143 no 7_556
H(5) C(8) 3.0999 no 6_556
H(5) H(7) 2.4458 no 6_556
H(5) H(8) 3.3579 no 6_556
H(5) H(9) 3.0614 no 6_556
H(6) C(26) 3.3842 no .
H(6) C(27) 3.1975 no .
H(6) C(28) 3.5049 no .
H(6) H(7) 3.4302 no 6_556
H(7) C(5) 3.4425 no 6_546
H(7) C(6) 3.3927 no 6_546
H(7) C(7) 3.2831 no 6_546
H(7) C(25) 3.3379 no 6_546
H(7) H(4) 3.3027 no 6_546
H(7) H(5) 2.4458 no 6_546
H(7) H(6) 3.4302 no 6_546
H(8) N(5) 3.5535 no 6_546
H(8) C(16) 3.1146 no 6_546
H(8) H(5) 3.3579 no 6_546
H(8) H(25) 2.6185 no 6_546
H(8) H(26) 3.2840 no 6_546
H(8) H(27) 2.9571 no 6_546
H(8) H(34) 3.1541 no 7_556
H(8) H(35) 3.2296 no 7_556
H(9) N(4) 3.5097 no 6_546
H(9) N(5) 2.7859 no 6_546
H(9) C(11) 3.0643 no 6_556
H(9) H(1) 3.4449 no 6_556
H(9) H(5) 3.0614 no 6_546
H(9) H(13) 2.5708 no 6_556
H(9) H(14) 2.6903 no 6_556
H(9) H(17) 3.4426 no 6_556
H(9) H(25) 3.1490 no 6_546
H(10) C(15) 3.5379 no 3_657
H(10) H(20) 3.5237 no 3_657
H(10) H(22) 3.3740 no 3_657
H(10) H(24) 2.8426 no 3_657
H(10) H(37) 3.2932 no 2_646
H(10) H(45) 3.2564 no 2_646
H(11) C(15) 3.4575 no 3_657
H(11) H(11) 2.6892 no 3_657
H(11) H(15) 3.0741 no 3_657
H(11) H(20) 3.0708 no 3_657
H(11) H(24) 2.5330 no 3_657
H(12) H(24) 3.4583 no 3_657
H(13) N(5) 2.8704 no 1_545
H(13) C(8) 3.4886 no 6_546
H(13) H(9) 2.5708 no 6_546
H(13) H(42) 3.5594 no 2_646
H(14) O(1) 3.1198 no 6_546
H(14) C(8) 3.3482 no 6_546
H(14) C(18) 3.5320 no 4_555
H(14) H(9) 2.6903 no 6_546
H(14) H(28) 3.3214 no 4_555
H(14) H(30) 2.8880 no 4_555
H(15) C(18) 3.4237 no 4_555
H(15) H(11) 3.0741 no 3_657
H(15) H(20) 2.7732 no 3_657
H(15) H(28) 2.9507 no 4_555
H(15) H(30) 3.1525 no 4_555
H(16) N(5) 3.4572 no 1_545
H(16) C(22) 3.3068 no 1_545
H(16) C(22) 3.4479 no 2_646
H(16) H(37) 2.8807 no 1_545
H(16) H(37) 2.6335 no 2_646
H(16) H(38) 2.9973 no 1_545
H(16) H(39) 3.5486 no 1_545
H(16) H(39) 3.4483 no 2_646
H(16) H(42) 3.5140 no 2_646
H(17) C(22) 3.4003 no 1_545
H(17) H(9) 3.4426 no 6_546
H(17) H(37) 2.9755 no 1_545
H(17) H(38) 2.9290 no 1_545
H(18) H(37) 3.3205 no 1_545
H(19) C(23) 3.1223 no 4_565
H(19) H(41) 2.5917 no 4_565
H(19) H(42) 2.7846 no 4_565
H(19) H(45) 3.3463 no 4_565
H(20) H(10) 3.5237 no 3_657
H(20) H(11) 3.0708 no 3_657
H(20) H(15) 2.7732 no 3_657
H(22) C(24) 3.1782 no 4_565
H(22) C(27) 3.3840 no 6_546
H(22) H(10) 3.3740 no 3_657
H(22) H(29) 3.4985 no 4_555
H(22) H(30) 3.2139 no 4_555
H(22) H(44) 3.0977 no 4_565
H(22) H(45) 2.4414 no 4_565
H(23) C(18) 3.3648 no 4_555
H(23) H(29) 3.4593 no 4_555
H(23) H(30) 2.5490 no 4_555
H(24) C(10) 3.0807 no 3_657
H(24) C(18) 3.3707 no 4_555
H(24) H(10) 2.8426 no 3_657
H(24) H(11) 2.5330 no 3_657
H(24) H(12) 3.4583 no 3_657
H(24) H(28) 3.5426 no 4_555
H(24) H(29) 3.1392 no 4_555
H(24) H(30) 2.9124 no 4_555
H(24) H(45) 3.5324 no 4_565
H(25) C(8) 3.2686 no 6_556
H(25) H(8) 2.6185 no 6_556
H(25) H(9) 3.1490 no 6_556
H(26) C(25) 3.5808 no 6_546
H(26) C(26) 3.3913 no 6_546
H(26) C(27) 3.5385 no 6_546
H(26) H(8) 3.2840 no 6_556
H(27) C(24) 3.5839 no 4_565
H(27) C(26) 3.5706 no 6_546
H(27) H(8) 2.9571 no 6_556
H(27) H(35) 2.7947 no 4_565
H(27) H(41) 3.1270 no 4_565
H(27) H(44) 2.9655 no 4_565
H(27) H(45) 3.3476 no 4_565
H(28) C(11) 3.4971 no 4_554
H(28) H(14) 3.3214 no 4_554
H(28) H(15) 2.9507 no 4_554
H(28) H(24) 3.5426 no 4_554
H(29) C(15) 3.5564 no 4_554
H(29) H(22) 3.4985 no 4_554
H(29) H(23) 3.4593 no 4_554
H(29) H(24) 3.1392 no 4_554
H(30) O(1) 3.5656 no 7_556
H(30) C(11) 3.4474 no 4_554
H(30) C(15) 3.0506 no 4_554
H(30) H(14) 2.8880 no 4_554
H(30) H(15) 3.1525 no 4_554
H(30) H(22) 3.2139 no 4_554
H(30) H(23) 2.5490 no 4_554
H(30) H(24) 2.9124 no 4_554
H(31) C(19) 3.1433 no 7_556
H(31) H(31) 2.5866 no 7_556
H(31) H(32) 2.8421 no 7_556
H(31) H(34) 3.1280 no 7_556
H(31) H(36) 3.4487 no 7_556
H(32) C(28) 3.1472 no 7_556
H(32) H(4) 3.2532 no 7_556
H(32) H(31) 2.8421 no 7_556
H(32) H(36) 3.4562 no 7_556
H(34) O(1) 2.9216 no 7_556
H(34) C(4) 3.0696 no 7_556
H(34) C(5) 3.3005 no 7_556
H(34) C(8) 3.4894 no 7_556
H(34) H(4) 3.3143 no 7_556
H(34) H(8) 3.1541 no 7_556
H(34) H(31) 3.1280 no 7_556
H(35) H(8) 3.2296 no 7_556
H(35) H(27) 2.7947 no 4_564
H(36) C(25) 3.5102 no 7_566
H(36) C(26) 3.5039 no 7_566
H(36) C(28) 3.3241 no .
H(36) C(29) 3.1607 no .
H(36) C(30) 3.1946 no .
H(36) H(31) 3.4487 no 7_556
H(36) H(32) 3.4562 no 7_556
H(37) N(3) 3.5283 no 1_565
H(37) C(12) 3.2339 no 1_565
H(37) C(12) 3.5287 no 2_666
H(37) H(10) 3.2932 no 2_666
H(37) H(16) 2.8807 no 1_565
H(37) H(16) 2.6335 no 2_666
H(37) H(17) 2.9755 no 1_565
H(37) H(18) 3.3205 no 1_565
H(38) C(12) 3.3979 no 1_565
H(38) H(16) 2.9973 no 1_565
H(38) H(17) 2.9290 no 1_565
H(39) H(16) 3.5486 no 1_565
H(39) H(16) 3.4483 no 2_666
H(41) C(14) 3.5419 no 4_564
H(41) H(19) 2.5917 no 4_564
H(41) H(27) 3.1270 no 4_564
H(42) H(13) 3.5594 no 2_666
H(42) H(16) 3.5140 no 2_666
H(42) H(19) 2.7846 no 4_564
H(43) N(3) 3.2332 no 1_565
H(43) C(28) 3.1202 no 7_566
H(43) C(29) 3.2791 no 7_566
H(43) C(30) 3.0730 no 7_566
H(44) C(27) 3.2134 no 7_566
H(44) C(28) 3.1935 no 7_566
H(44) C(29) 3.4462 no .
H(44) C(29) 3.4784 no 7_566
H(44) H(22) 3.0977 no 4_564
H(44) H(27) 2.9655 no 4_564
H(45) N(3) 3.1200 no 1_565
H(45) C(15) 3.3253 no 4_564
H(45) H(10) 3.2564 no 2_666
H(45) H(19) 3.3463 no 4_564
H(45) H(22) 2.4414 no 4_564
H(45) H(24) 3.5324 no 4_564
H(45) H(27) 3.3476 no 4_564
